data_4076564
loop_
_publ_author_name
'Singh, Nem'
'Elias, Anil J.'

_publ_section_title
;
 Cyclopentadienyl 1,2- and 1,3-Disubstituted Cobalt Sandwich Compounds
 {\h5-[MeOC(O)]2C5H3} Co(\h4-C4Ph4): Precursors for Sterically Hindered
 Bidentate Chiral and Achiral Ligands
;
_journal_issue 5
_journal_name_full Organometallics
_journal_page_first 2059
_journal_paper_doi 10.1021/om300027c
_journal_volume 31
_journal_year 2012
_chemical_formula_moiety 'C45 H31 Co Fe O2'
_chemical_formula_sum 'C45 H31 Co Fe O2'
_chemical_formula_weight 718.48
_chemical_name_systematic
; 
 ? 
;
_space_group_IT_number 2
_symmetry_cell_setting triclinic
_symmetry_space_group_name_Hall '-P 1'
_symmetry_space_group_name_H-M 'P -1'
_atom_sites_solution_hydrogens geom
_atom_sites_solution_primary direct
_atom_sites_solution_secondary difmap
_audit_creation_method SHELXL-97
_cell_angle_alpha 116.292(4)
_cell_angle_beta 90.592(5)
_cell_angle_gamma 103.413(5)
_cell_formula_units_Z 2
_cell_length_a 11.079(3)
_cell_length_b 12.484(3)
_cell_length_c 13.700(3)
_cell_measurement_temperature 298(2)
_cell_volume 1638.5(7)
_computing_cell_refinement 'Bruker SMART'
_computing_data_collection 'Bruker SMART'
_computing_data_reduction 'Bruker SAINT'
_computing_molecular_graphics 'Bruker SHELXTL'
_computing_publication_material 'Bruker SHELXTL'
_computing_structure_refinement 'SHELXL-97 (Sheldrick, 1997)'
_computing_structure_solution 'SHELXS-97 (Sheldrick, 1990)'
_diffrn_ambient_temperature 298(2)
_diffrn_measured_fraction_theta_full 0.994
_diffrn_measured_fraction_theta_max 0.994
_diffrn_measurement_device_type 'CCD area detector'
_diffrn_measurement_method 'phi and omega scans'
_diffrn_radiation_monochromator graphite
_diffrn_radiation_source 'fine-focus sealed tube'
_diffrn_radiation_type MoK\a
_diffrn_radiation_wavelength 0.71073
_diffrn_reflns_av_R_equivalents 0.0697
_diffrn_reflns_av_sigmaI/netI 0.0916
_diffrn_reflns_limit_h_max 13
_diffrn_reflns_limit_h_min -13
_diffrn_reflns_limit_k_max 14
_diffrn_reflns_limit_k_min -14
_diffrn_reflns_limit_l_max 16
_diffrn_reflns_limit_l_min -16
_diffrn_reflns_number 15768
_diffrn_reflns_theta_full 25.00
_diffrn_reflns_theta_max 25.00
_diffrn_reflns_theta_min 1.67
_exptl_absorpt_coefficient_mu 0.989
_exptl_absorpt_correction_T_max 0.911
_exptl_absorpt_correction_T_min 0.857
_exptl_absorpt_correction_type multi-scan
_exptl_absorpt_process_details '(SADABS; Bruker, 2000)'
_exptl_crystal_colour red
_exptl_crystal_density_diffrn 1.456
_exptl_crystal_density_method 'not measured'
_exptl_crystal_description block
_exptl_crystal_F_000 740.0
_exptl_crystal_size_max 0.156
_exptl_crystal_size_mid 0.142
_exptl_crystal_size_min 0.094
_refine_diff_density_max 0.361
_refine_diff_density_min -0.552
_refine_diff_density_rms 0.072
_refine_ls_extinction_method none
_refine_ls_goodness_of_fit_ref 1.018
_refine_ls_hydrogen_treatment constr
_refine_ls_matrix_type full
_refine_ls_number_parameters 442
_refine_ls_number_reflns 5737
_refine_ls_number_restraints 0
_refine_ls_restrained_S_all 1.018
_refine_ls_R_factor_all 0.1041
_refine_ls_R_factor_gt 0.0635
_refine_ls_shift/su_max 0.002
_refine_ls_shift/su_mean 0.000
_refine_ls_structure_factor_coef Fsqd
_refine_ls_weighting_details 'calc w=1/[\s^2^(Fo^2^)+(0.0625P)^2^+0.0000P] where P=(Fo^2^+2Fc^2^)/3'
_refine_ls_weighting_scheme calc
_refine_ls_wR_factor_gt 0.1278
_refine_ls_wR_factor_ref 0.1414
_reflns_number_gt 3801
_reflns_number_total 5737
_reflns_threshold_expression >2sigma(I)
_cod_data_source_file om300027c_si_002.cif
_cod_data_source_block 5
_cod_depositor_comments
;
The following automatic conversions were performed:

'_symmetry_cell_setting' value 'Triclinic' changed to 'triclinic'
according to /home/saulius/struct/CIF-dictionaries/cif_core.dic
dictionary named 'cif_core.dic' version 2.4.1 from 2010-06-29.

Automatic conversion script
Id: cif_fix_values 1715 2011-07-08 13:25:40Z adriana 
;
_cod_original_sg_symbol_Hall -P1
_cod_original_sg_symbol_H-M P-1
_cod_database_code 4076564

loop_
_symmetry_equiv_pos_as_xyz
'x, y, z'
'-x, -y, -z'

loop_
_atom_site_label
_atom_site_type_symbol
_atom_site_fract_x
_atom_site_fract_y
_atom_site_fract_z
_atom_site_U_iso_or_equiv
_atom_site_adp_type
_atom_site_occupancy
_atom_site_symmetry_multiplicity
_atom_site_calc_flag
_atom_site_refinement_flags
Co1 Co 0.21271(5) 0.45640(5) 0.33608(5) 0.02728(19) Uani 1 1 d .
Fe1 Fe 0.29172(7) 0.00331(6) 0.15952(6) 0.0482(2) Uani 1 1 d .
O1 O -0.0040(3) 0.1252(3) 0.1896(3) 0.0504(9) Uani 1 1 d .
O2 O 0.5050(3) 0.3256(3) 0.3085(3) 0.0628(11) Uani 1 1 d .
C1 C 0.2982(4) 0.3343(4) 0.3511(4) 0.0335(11) Uani 1 1 d .
C2 C 0.1657(4) 0.2802(4) 0.3214(4) 0.0299(10) Uani 1 1 d .
C3 C 0.1051(4) 0.3542(4) 0.4066(4) 0.0355(11) Uani 1 1 d .
H3 H 0.0146 0.3397 0.4088 0.043 Uiso 1 1 calc R
C4 C 0.1990(5) 0.4523(5) 0.4874(4) 0.0437(13) Uani 1 1 d .
H4 H 0.1840 0.5189 0.5549 0.052 Uiso 1 1 calc R
C5 C 0.3167(5) 0.4424(4) 0.4540(4) 0.0410(12) Uani 1 1 d .
H5 H 0.3976 0.4986 0.4952 0.049 Uiso 1 1 calc R
C6 C 0.2310(4) 0.4799(4) 0.2026(3) 0.0311(11) Uani 1 1 d .
C7 C 0.1172(4) 0.5069(4) 0.2475(3) 0.0311(11) Uani 1 1 d .
C8 C 0.1911(4) 0.6143(4) 0.3442(4) 0.0309(11) Uani 1 1 d .
C9 C 0.3068(4) 0.5872(4) 0.3006(3) 0.0314(11) Uani 1 1 d .
C10 C 0.3918(5) 0.2835(4) 0.2809(4) 0.0419(12) Uani 1 1 d .
C11 C 0.3358(5) 0.1763(4) 0.1751(4) 0.0416(12) Uani 1 1 d .
C12 C 0.3934(6) 0.1010(5) 0.0887(5) 0.0611(16) Uani 1 1 d .
H12 H 0.4837 0.1145 0.0849 0.073 Uiso 1 1 calc R
C13 C 0.2990(6) 0.0032(6) 0.0095(5) 0.0664(17) Uani 1 1 d .
H13 H 0.3138 -0.0643 -0.0574 0.080 Uiso 1 1 calc R
C14 C 0.1817(6) 0.0116(5) 0.0427(4) 0.0541(14) Uani 1 1 d .
H14 H 0.1009 -0.0462 0.0029 0.065 Uiso 1 1 calc R
C15 C 0.2018(5) 0.1213(4) 0.1468(4) 0.0403(12) Uani 1 1 d .
C16 C 0.1096(4) 0.1703(4) 0.2166(4) 0.0366(11) Uani 1 1 d .
C17 C 0.2283(14) -0.0395(14) 0.2785(12) 0.136(5) Uani 1 1 d .
H17 H 0.1643 -0.0097 0.3245 0.163 Uiso 1 1 calc R
C18 C 0.3544(14) 0.0117(8) 0.3012(7) 0.109(3) Uani 1 1 d .
H18 H 0.3973 0.0877 0.3668 0.131 Uiso 1 1 calc R
C19 C 0.4105(8) -0.0587(12) 0.2210(11) 0.112(3) Uani 1 1 d .
H19 H 0.5009 -0.0428 0.2180 0.135 Uiso 1 1 calc R
C20 C 0.3221(15) -0.1566(9) 0.1452(7) 0.120(4) Uani 1 1 d .
H20 H 0.3380 -0.2229 0.0779 0.145 Uiso 1 1 calc R
C21 C 0.2097(12) -0.1487(11) 0.1773(13) 0.135(5) Uani 1 1 d .
H21 H 0.1292 -0.2082 0.1387 0.162 Uiso 1 1 calc R
C22 C 0.2537(4) 0.3911(4) 0.0957(3) 0.0310(11) Uani 1 1 d .
C23 C 0.3712(4) 0.4062(5) 0.0592(4) 0.0427(12) Uani 1 1 d .
H23 H 0.4374 0.4728 0.1044 0.051 Uiso 1 1 calc R
C24 C 0.3893(5) 0.3228(5) -0.0437(4) 0.0489(14) Uani 1 1 d .
H24 H 0.4670 0.3344 -0.0681 0.059 Uiso 1 1 calc R
C25 C 0.2926(6) 0.2229(5) -0.1096(4) 0.0558(15) Uani 1 1 d .
H25 H 0.3052 0.1663 -0.1783 0.067 Uiso 1 1 calc R
C26 C 0.1773(6) 0.2061(5) -0.0748(4) 0.0575(15) Uani 1 1 d .
H26 H 0.1121 0.1382 -0.1198 0.069 Uiso 1 1 calc R
C27 C 0.1583(5) 0.2893(4) 0.0262(4) 0.0433(13) Uani 1 1 d .
H27 H 0.0795 0.2772 0.0487 0.052 Uiso 1 1 calc R
C28 C -0.0179(4) 0.4666(4) 0.2037(3) 0.0330(11) Uani 1 1 d .
C29 C -0.1066(4) 0.3873(5) 0.2259(4) 0.0497(14) Uani 1 1 d .
H29 H -0.0819 0.3495 0.2651 0.060 Uiso 1 1 calc R
C30 C -0.2330(5) 0.3616(6) 0.1913(5) 0.0632(17) Uani 1 1 d .
H30 H -0.2922 0.3084 0.2084 0.076 Uiso 1 1 calc R
C31 C -0.2689(6) 0.4138(6) 0.1335(5) 0.0684(18) Uani 1 1 d .
H31 H -0.3535 0.3964 0.1101 0.082 Uiso 1 1 calc R
C32 C -0.1833(6) 0.4921(6) 0.1083(5) 0.079(2) Uani 1 1 d .
H32 H -0.2093 0.5283 0.0682 0.095 Uiso 1 1 calc R
C33 C -0.0575(5) 0.5177(5) 0.1427(5) 0.0632(16) Uani 1 1 d .
H33 H 0.0011 0.5702 0.1244 0.076 Uiso 1 1 calc R
C34 C 0.1645(4) 0.7180(4) 0.4392(4) 0.0345(11) Uani 1 1 d .
C35 C 0.2361(5) 0.7722(4) 0.5402(4) 0.0463(13) Uani 1 1 d .
H35 H 0.3025 0.7423 0.5496 0.056 Uiso 1 1 calc R
C36 C 0.2092(5) 0.8710(5) 0.6274(5) 0.0607(16) Uani 1 1 d .
H36 H 0.2575 0.9070 0.6955 0.073 Uiso 1 1 calc R
C37 C 0.1124(6) 0.9161(5) 0.6143(5) 0.0630(18) Uani 1 1 d .
H37 H 0.0955 0.9833 0.6731 0.076 Uiso 1 1 calc R
C38 C 0.0413(5) 0.8630(5) 0.5159(5) 0.0557(15) Uani 1 1 d .
H38 H -0.0253 0.8933 0.5077 0.067 Uiso 1 1 calc R
C39 C 0.0661(5) 0.7640(4) 0.4270(4) 0.0454(13) Uani 1 1 d .
H39 H 0.0169 0.7286 0.3594 0.055 Uiso 1 1 calc R
C40 C 0.4379(4) 0.6625(4) 0.3332(4) 0.0344(11) Uani 1 1 d .
C41 C 0.5378(4) 0.6125(4) 0.3304(4) 0.0450(13) Uani 1 1 d .
H41 H 0.5232 0.5281 0.3083 0.054 Uiso 1 1 calc R
C42 C 0.6595(5) 0.6873(5) 0.3603(4) 0.0524(14) Uani 1 1 d .
H42 H 0.7267 0.6533 0.3567 0.063 Uiso 1 1 calc R
C43 C 0.6796(5) 0.8127(5) 0.3954(4) 0.0536(15) Uani 1 1 d .
H43 H 0.7609 0.8636 0.4171 0.064 Uiso 1 1 calc R
C44 C 0.5830(5) 0.8628(5) 0.3988(4) 0.0504(14) Uani 1 1 d .
H44 H 0.5984 0.9475 0.4217 0.060 Uiso 1 1 calc R
C45 C 0.4617(5) 0.7891(4) 0.3684(4) 0.0424(12) Uani 1 1 d .
H45 H 0.3955 0.8243 0.3716 0.051 Uiso 1 1 calc R

loop_
_atom_site_aniso_label
_atom_site_aniso_U_11
_atom_site_aniso_U_22
_atom_site_aniso_U_33
_atom_site_aniso_U_23
_atom_site_aniso_U_13
_atom_site_aniso_U_12
Co1 0.0248(3) 0.0265(4) 0.0273(4) 0.0099(3) 0.0007(3) 0.0060(3)
Fe1 0.0593(5) 0.0368(5) 0.0462(5) 0.0125(4) -0.0021(4) 0.0225(4)
O1 0.036(2) 0.045(2) 0.052(2) 0.0128(17) -0.0090(17) -0.0017(17)
O2 0.028(2) 0.055(2) 0.092(3) 0.022(2) 0.002(2) 0.0104(18)
C1 0.033(3) 0.030(3) 0.037(3) 0.014(2) -0.003(2) 0.008(2)
C2 0.029(3) 0.030(3) 0.035(3) 0.018(2) 0.004(2) 0.010(2)
C3 0.037(3) 0.036(3) 0.036(3) 0.020(2) 0.007(2) 0.010(2)
C4 0.059(4) 0.045(3) 0.031(3) 0.020(2) 0.011(3) 0.016(3)
C5 0.040(3) 0.037(3) 0.040(3) 0.017(2) -0.014(2) 0.002(2)
C6 0.029(3) 0.031(3) 0.032(3) 0.014(2) 0.004(2) 0.009(2)
C7 0.035(3) 0.028(3) 0.029(3) 0.013(2) 0.002(2) 0.006(2)
C8 0.025(2) 0.027(2) 0.042(3) 0.016(2) 0.002(2) 0.008(2)
C9 0.036(3) 0.027(3) 0.032(3) 0.013(2) 0.006(2) 0.011(2)
C10 0.037(3) 0.032(3) 0.062(4) 0.025(3) 0.000(3) 0.012(2)
C11 0.042(3) 0.036(3) 0.047(3) 0.017(3) 0.007(3) 0.016(2)
C12 0.061(4) 0.070(4) 0.058(4) 0.023(3) 0.023(3) 0.039(3)
C13 0.092(5) 0.063(4) 0.046(4) 0.016(3) 0.009(4) 0.043(4)
C14 0.066(4) 0.053(4) 0.044(3) 0.018(3) 0.003(3) 0.027(3)
C15 0.048(3) 0.033(3) 0.036(3) 0.008(2) -0.004(2) 0.018(2)
C16 0.036(3) 0.033(3) 0.039(3) 0.018(2) -0.002(2) 0.004(2)
C17 0.180(11) 0.181(12) 0.188(12) 0.165(11) 0.129(10) 0.131(10)
C18 0.203(11) 0.083(6) 0.051(5) 0.033(4) 0.000(6) 0.051(8)
C19 0.096(7) 0.169(10) 0.131(9) 0.103(8) 0.010(7) 0.068(8)
C20 0.213(12) 0.073(6) 0.079(6) 0.020(5) -0.016(8) 0.077(8)
C21 0.114(8) 0.087(7) 0.217(14) 0.106(9) -0.061(9) -0.019(6)
C22 0.036(3) 0.035(3) 0.030(3) 0.019(2) 0.005(2) 0.016(2)
C23 0.032(3) 0.049(3) 0.049(3) 0.021(3) 0.009(2) 0.018(2)
C24 0.053(4) 0.063(4) 0.042(3) 0.026(3) 0.021(3) 0.031(3)
C25 0.078(4) 0.059(4) 0.029(3) 0.014(3) 0.015(3) 0.027(3)
C26 0.066(4) 0.046(3) 0.040(3) 0.005(3) 0.000(3) 0.010(3)
C27 0.041(3) 0.042(3) 0.040(3) 0.014(3) 0.010(2) 0.008(2)
C28 0.033(3) 0.035(3) 0.028(3) 0.008(2) 0.001(2) 0.016(2)
C29 0.034(3) 0.073(4) 0.049(3) 0.034(3) 0.001(3) 0.014(3)
C30 0.030(3) 0.087(5) 0.065(4) 0.032(4) 0.005(3) 0.008(3)
C31 0.043(4) 0.074(5) 0.072(4) 0.013(4) -0.006(3) 0.028(3)
C32 0.076(5) 0.083(5) 0.090(5) 0.049(4) -0.027(4) 0.025(4)
C33 0.048(4) 0.068(4) 0.087(5) 0.049(4) -0.008(3) 0.009(3)
C34 0.038(3) 0.023(2) 0.039(3) 0.012(2) 0.011(2) 0.007(2)
C35 0.044(3) 0.039(3) 0.044(3) 0.010(3) 0.006(3) 0.006(2)
C36 0.060(4) 0.036(3) 0.057(4) 0.005(3) 0.004(3) -0.005(3)
C37 0.073(4) 0.027(3) 0.072(5) 0.009(3) 0.039(4) 0.010(3)
C38 0.061(4) 0.036(3) 0.071(4) 0.022(3) 0.024(3) 0.018(3)
C39 0.057(3) 0.042(3) 0.040(3) 0.015(3) 0.014(3) 0.023(3)
C40 0.030(3) 0.039(3) 0.035(3) 0.019(2) 0.003(2) 0.006(2)
C41 0.040(3) 0.036(3) 0.056(3) 0.019(3) 0.007(3) 0.008(2)
C42 0.031(3) 0.066(4) 0.064(4) 0.038(3) -0.003(3) 0.004(3)
C43 0.038(3) 0.056(4) 0.057(4) 0.030(3) -0.007(3) -0.013(3)
C44 0.049(4) 0.036(3) 0.056(4) 0.019(3) 0.002(3) -0.001(3)
C45 0.045(3) 0.035(3) 0.046(3) 0.019(2) 0.007(2) 0.008(2)

loop_
_atom_type_symbol
_atom_type_description
_atom_type_scat_dispersion_real
_atom_type_scat_dispersion_imag
_atom_type_scat_source
C C 0.0033 0.0016 'International Tables Vol C Tables 4.2.6.8 and 6.1.1.4'
H H 0.0000 0.0000 'International Tables Vol C Tables 4.2.6.8 and 6.1.1.4'
O O 0.0106 0.0060 'International Tables Vol C Tables 4.2.6.8 and 6.1.1.4'
Fe Fe 0.3463 0.8444 'International Tables Vol C Tables 4.2.6.8 and 6.1.1.4'
Co Co 0.3494 0.9721 'International Tables Vol C Tables 4.2.6.8 and 6.1.1.4'

loop_
_geom_angle_atom_site_label_1
_geom_angle_atom_site_label_2
_geom_angle_atom_site_label_3
_geom_angle
C9 Co1 C6 43.61(17)
C9 Co1 C7 62.97(18)
C6 Co1 C7 42.97(17)
C9 Co1 C8 43.34(17)
C6 Co1 C8 62.50(18)
C7 Co1 C8 42.85(17)
C9 Co1 C1 120.61(18)
C6 Co1 C1 117.32(18)
C7 Co1 C1 151.65(18)
C8 Co1 C1 159.45(17)
C9 Co1 C2 153.41(17)
C6 Co1 C2 119.53(17)
C7 Co1 C2 122.42(17)
C8 Co1 C2 159.19(17)
C1 Co1 C2 40.93(16)
C9 Co1 C5 111.24(19)
C6 Co1 C5 140.81(19)
C7 Co1 C5 167.67(18)
C8 Co1 C5 125.17(18)
C1 Co1 C5 40.53(17)
C2 Co1 C5 67.97(17)
C9 Co1 C3 166.16(17)
C6 Co1 C3 145.56(18)
C7 Co1 C3 115.82(18)
C8 Co1 C3 125.43(18)
C1 Co1 C3 67.66(18)
C2 Co1 C3 39.99(16)
C5 Co1 C3 66.92(19)
C9 Co1 C4 130.71(19)
C6 Co1 C4 173.84(19)
C7 Co1 C4 135.13(19)
C8 Co1 C4 111.94(19)
C1 Co1 C4 66.80(19)
C2 Co1 C4 66.63(18)
C5 Co1 C4 39.27(18)
C3 Co1 C4 39.29(17)
C18 Fe1 C11 108.2(3)
C18 Fe1 C17 39.7(4)
C11 Fe1 C17 123.7(4)
C18 Fe1 C19 38.7(3)
C11 Fe1 C19 122.2(4)
C17 Fe1 C19 66.2(4)
C18 Fe1 C15 124.9(4)
C11 Fe1 C15 42.12(18)
C17 Fe1 C15 109.2(3)
C19 Fe1 C15 159.5(4)
C18 Fe1 C21 66.7(4)
C11 Fe1 C21 161.9(6)
C17 Fe1 C21 41.1(4)
C19 Fe1 C21 65.5(4)
C15 Fe1 C21 125.3(4)
C18 Fe1 C20 65.6(3)
C11 Fe1 C20 157.1(5)
C17 Fe1 C20 66.7(4)
C19 Fe1 C20 39.1(3)
C15 Fe1 C20 159.7(5)
C21 Fe1 C20 38.5(4)
C18 Fe1 C12 122.9(4)
C11 Fe1 C12 40.97(19)
C17 Fe1 C12 159.0(6)
C19 Fe1 C12 107.5(3)
C15 Fe1 C12 69.3(2)
C21 Fe1 C12 156.7(6)
C20 Fe1 C12 122.0(4)
C18 Fe1 C14 161.6(5)
C11 Fe1 C14 70.0(2)
C17 Fe1 C14 125.2(5)
C19 Fe1 C14 157.8(4)
C15 Fe1 C14 41.45(19)
C21 Fe1 C14 109.1(3)
C20 Fe1 C14 123.2(4)
C12 Fe1 C14 68.4(2)
C18 Fe1 C13 158.1(5)
C11 Fe1 C13 68.3(2)
C17 Fe1 C13 160.2(6)
C19 Fe1 C13 123.4(4)
C15 Fe1 C13 67.9(2)
C21 Fe1 C13 123.2(5)
C20 Fe1 C13 108.7(3)
C12 Fe1 C13 40.2(2)
C14 Fe1 C13 39.6(2)
C5 C1 C2 107.2(4)
C5 C1 C10 129.4(4)
C2 C1 C10 123.4(4)
C5 C1 Co1 70.3(2)
C2 C1 Co1 69.7(2)
C10 C1 Co1 123.5(3)
C3 C2 C1 107.9(4)
C3 C2 C16 128.9(4)
C1 C2 C16 123.1(4)
C3 C2 Co1 71.5(2)
C1 C2 Co1 69.4(2)
C16 C2 Co1 122.3(3)
C4 C3 C2 107.5(4)
C4 C3 Co1 70.6(3)
C2 C3 Co1 68.5(2)
C4 C3 H3 126.2
C2 C3 H3 126.2
Co1 C3 H3 126.2
C5 C4 C3 109.4(4)
C5 C4 Co1 69.0(3)
C3 C4 Co1 70.1(3)
C5 C4 H4 125.3
C3 C4 H4 125.3
Co1 C4 H4 125.3
C4 C5 C1 107.9(4)
C4 C5 Co1 71.7(3)
C1 C5 Co1 69.1(2)
C4 C5 H5 126.0
C1 C5 H5 126.0
Co1 C5 H5 126.0
C7 C6 C22 132.5(4)
C7 C6 C9 90.2(3)
C22 C6 C9 136.8(4)
C7 C6 Co1 68.7(2)
C22 C6 Co1 126.9(3)
C9 C6 Co1 68.0(2)
C6 C7 C8 90.4(3)
C6 C7 C28 135.6(4)
C8 C7 C28 132.2(4)
C6 C7 Co1 68.3(2)
C8 C7 Co1 68.9(2)
C28 C7 Co1 131.5(3)
C7 C8 C34 135.7(4)
C7 C8 C9 90.2(3)
C34 C8 C9 133.6(4)
C7 C8 Co1 68.3(2)
C34 C8 Co1 127.4(3)
C9 C8 Co1 67.7(2)
C8 C9 C6 89.2(3)
C8 C9 C40 131.3(4)
C6 C9 C40 137.3(4)
C8 C9 Co1 69.0(2)
C6 C9 Co1 68.3(2)
C40 C9 Co1 131.6(3)
O2 C10 C11 123.1(5)
O2 C10 C1 123.5(5)
C11 C10 C1 113.4(4)
C12 C11 C15 107.1(4)
C12 C11 C10 130.1(5)
C15 C11 C10 122.6(4)
C12 C11 Fe1 70.3(3)
C15 C11 Fe1 69.4(3)
C10 C11 Fe1 121.0(3)
C13 C12 C11 108.2(5)
C13 C12 Fe1 70.9(4)
C11 C12 Fe1 68.8(3)
C13 C12 H12 125.9
C11 C12 H12 125.9
Fe1 C12 H12 125.9
C14 C13 C12 110.4(5)
C14 C13 Fe1 70.1(3)
C12 C13 Fe1 68.9(3)
C14 C13 H13 124.7
C12 C13 H13 124.7
Fe1 C13 H13 124.7
C13 C14 C15 107.0(5)
C13 C14 Fe1 70.3(3)
C15 C14 Fe1 68.2(3)
C13 C14 H14 126.5
C15 C14 H14 126.5
Fe1 C14 H14 126.5
C14 C15 C11 107.4(4)
C14 C15 C16 128.7(5)
C11 C15 C16 123.9(4)
C14 C15 Fe1 70.4(3)
C11 C15 Fe1 68.5(3)
C16 C15 Fe1 124.6(3)
O1 C16 C15 123.1(4)
O1 C16 C2 123.4(4)
C15 C16 C2 113.5(4)
C18 C17 C21 105.4(9)
C18 C17 Fe1 69.8(5)
C21 C17 Fe1 69.8(5)
C18 C17 H17 127.2
C21 C17 H17 127.2
Fe1 C17 H17 127.2
C19 C18 C17 109.4(9)
C19 C18 Fe1 71.1(4)
C17 C18 Fe1 70.6(5)
C19 C18 H18 125.3
C17 C18 H18 125.3
Fe1 C18 H18 125.3
C18 C19 C20 108.8(9)
C18 C19 Fe1 70.1(5)
C20 C19 Fe1 70.8(4)
C18 C19 H19 125.6
C20 C19 H19 125.6
Fe1 C19 H19 125.6
C21 C20 C19 108.9(9)
C21 C20 Fe1 70.7(5)
C19 C20 Fe1 70.1(5)
C21 C20 H20 125.6
C19 C20 H20 125.6
Fe1 C20 H20 125.6
C20 C21 C17 107.5(9)
C20 C21 Fe1 70.8(6)
C17 C21 Fe1 69.0(5)
C20 C21 H21 126.3
C17 C21 H21 126.3
Fe1 C21 H21 126.3
C27 C22 C23 117.6(4)
C27 C22 C6 120.8(4)
C23 C22 C6 121.6(4)
C24 C23 C22 120.5(5)
C24 C23 H23 119.8
C22 C23 H23 119.8
C25 C24 C23 119.9(5)
C25 C24 H24 120.0
C23 C24 H24 120.0
C26 C25 C24 120.4(5)
C26 C25 H25 119.8
C24 C25 H25 119.8
C27 C26 C25 120.0(5)
C27 C26 H26 120.0
C25 C26 H26 120.0
C26 C27 C22 121.6(5)
C26 C27 H27 119.2
C22 C27 H27 119.2
C29 C28 C33 117.6(5)
C29 C28 C7 123.9(4)
C33 C28 C7 118.4(4)
C28 C29 C30 121.5(5)
C28 C29 H29 119.2
C30 C29 H29 119.2
C31 C30 C29 119.6(6)
C31 C30 H30 120.2
C29 C30 H30 120.2
C30 C31 C32 120.7(6)
C30 C31 H31 119.6
C32 C31 H31 119.6
C31 C32 C33 119.7(6)
C31 C32 H32 120.2
C33 C32 H32 120.2
C28 C33 C32 120.8(5)
C28 C33 H33 119.6
C32 C33 H33 119.6
C35 C34 C39 119.0(4)
C35 C34 C8 121.7(4)
C39 C34 C8 119.3(4)
C34 C35 C36 120.0(5)
C34 C35 H35 120.0
C36 C35 H35 120.0
C37 C36 C35 120.5(6)
C37 C36 H36 119.7
C35 C36 H36 119.7
C38 C37 C36 119.9(5)
C38 C37 H37 120.1
C36 C37 H37 120.1
C37 C38 C39 120.9(5)
C37 C38 H38 119.6
C39 C38 H38 119.6
C34 C39 C38 119.8(5)
C34 C39 H39 120.1
C38 C39 H39 120.1
C41 C40 C45 118.8(4)
C41 C40 C9 122.8(4)
C45 C40 C9 118.4(4)
C40 C41 C42 120.5(5)
C40 C41 H41 119.8
C42 C41 H41 119.8
C43 C42 C41 119.1(5)
C43 C42 H42 120.4
C41 C42 H42 120.4
C44 C43 C42 121.0(5)
C44 C43 H43 119.5
C42 C43 H43 119.5
C43 C44 C45 120.3(5)
C43 C44 H44 119.9
C45 C44 H44 119.9
C44 C45 C40 120.3(5)
C44 C45 H45 119.9
C40 C45 H45 119.9

loop_
_geom_bond_atom_site_label_1
_geom_bond_atom_site_label_2
_geom_bond_distance
Co1 C9 1.977(4)
Co1 C6 1.981(4)
Co1 C7 1.986(4)
Co1 C8 1.995(4)
Co1 C1 2.050(4)
Co1 C2 2.055(4)
Co1 C5 2.066(4)
Co1 C3 2.094(4)
Co1 C4 2.101(5)
Fe1 C18 2.003(7)
Fe1 C11 2.011(5)
Fe1 C17 2.014(8)
Fe1 C19 2.016(7)
Fe1 C15 2.023(4)
Fe1 C21 2.025(8)
Fe1 C20 2.025(7)
Fe1 C12 2.031(6)
Fe1 C14 2.053(5)
Fe1 C13 2.057(6)
O1 C16 1.231(5)
O2 C10 1.225(5)
C1 C5 1.426(6)
C1 C2 1.435(6)
C1 C10 1.479(6)
C2 C3 1.419(6)
C2 C16 1.473(6)
C3 C4 1.411(6)
C3 H3 0.9800
C4 C5 1.400(6)
C4 H4 0.9800
C5 H5 0.9800
C6 C7 1.453(6)
C6 C22 1.461(6)
C6 C9 1.470(6)
C7 C8 1.454(6)
C7 C28 1.489(6)
C8 C34 1.466(6)
C8 C9 1.467(6)
C9 C40 1.474(6)
C10 C11 1.468(7)
C11 C12 1.415(7)
C11 C15 1.450(6)
C12 C13 1.404(8)
C12 H12 0.9800
C13 C14 1.392(7)
C13 H13 0.9800
C14 C15 1.443(7)
C14 H14 0.9800
C15 C16 1.457(6)
C17 C18 1.363(12)
C17 C21 1.419(13)
C17 H17 0.9800
C18 C19 1.333(11)
C18 H18 0.9800
C19 C20 1.353(11)
C19 H19 0.9800
C20 C21 1.335(13)
C20 H20 0.9800
C21 H21 0.9800
C22 C27 1.386(6)
C22 C23 1.401(6)
C23 C24 1.384(6)
C23 H23 0.9300
C24 C25 1.371(7)
C24 H24 0.9300
C25 C26 1.370(7)
C25 H25 0.9300
C26 C27 1.367(6)
C26 H26 0.9300
C27 H27 0.9300
C28 C29 1.362(6)
C28 C33 1.375(7)
C29 C30 1.389(7)
C29 H29 0.9300
C30 C31 1.334(8)
C30 H30 0.9300
C31 C32 1.359(8)
C31 H31 0.9300
C32 C33 1.383(8)
C32 H32 0.9300
C33 H33 0.9300
C34 C35 1.378(6)
C34 C39 1.384(6)
C35 C36 1.382(7)
C35 H35 0.9300
C36 C37 1.365(8)
C36 H36 0.9300
C37 C38 1.349(8)
C37 H37 0.9300
C38 C39 1.385(6)
C38 H38 0.9300
C39 H39 0.9300
C40 C41 1.384(6)
C40 C45 1.387(6)
C41 C42 1.386(6)
C41 H41 0.9300
C42 C43 1.379(7)
C42 H42 0.9300
C43 C44 1.350(7)
C43 H43 0.9300
C44 C45 1.379(6)
C44 H44 0.9300
C45 H45 0.9300

loop_
_geom_torsion_atom_site_label_1
_geom_torsion_atom_site_label_2
_geom_torsion_atom_site_label_3
_geom_torsion_atom_site_label_4
_geom_torsion
C9 Co1 C1 C5 87.5(3)
C6 Co1 C1 C5 137.6(3)
C7 Co1 C1 C5 176.6(3)
C8 Co1 C1 C5 53.5(6)
C2 Co1 C1 C5 -117.9(4)
C3 Co1 C1 C5 -80.1(3)
C4 Co1 C1 C5 -37.4(3)
C9 Co1 C1 C2 -154.6(2)
C6 Co1 C1 C2 -104.5(3)
C7 Co1 C1 C2 -65.5(5)
C8 Co1 C1 C2 171.4(5)
C5 Co1 C1 C2 117.9(4)
C3 Co1 C1 C2 37.8(2)
C4 Co1 C1 C2 80.5(3)
C9 Co1 C1 C10 -37.4(4)
C6 Co1 C1 C10 12.8(4)
C7 Co1 C1 C10 51.8(6)
C8 Co1 C1 C10 -71.3(7)
C2 Co1 C1 C10 117.3(5)
C5 Co1 C1 C10 -124.8(5)
C3 Co1 C1 C10 155.1(4)
C4 Co1 C1 C10 -162.2(4)
C5 C1 C2 C3 -0.8(5)
C10 C1 C2 C3 -178.9(4)
Co1 C1 C2 C3 -61.5(3)
C5 C1 C2 C16 176.5(4)
C10 C1 C2 C16 -1.5(7)
Co1 C1 C2 C16 115.9(4)
C5 C1 C2 Co1 60.6(3)
C10 C1 C2 Co1 -117.4(4)
C9 Co1 C2 C3 173.6(4)
C6 Co1 C2 C3 -143.1(3)
C7 Co1 C2 C3 -92.6(3)
C8 Co1 C2 C3 -53.3(6)
C1 Co1 C2 C3 118.2(4)
C5 Co1 C2 C3 79.9(3)
C4 Co1 C2 C3 37.2(3)
C9 Co1 C2 C1 55.4(5)
C6 Co1 C2 C1 98.7(3)
C7 Co1 C2 C1 149.2(3)
C8 Co1 C2 C1 -171.5(5)
C5 Co1 C2 C1 -38.3(3)
C3 Co1 C2 C1 -118.2(4)
C4 Co1 C2 C1 -81.0(3)
C9 Co1 C2 C16 -61.5(6)
C6 Co1 C2 C16 -18.2(4)
C7 Co1 C2 C16 32.3(4)
C8 Co1 C2 C16 71.6(6)
C1 Co1 C2 C16 -116.9(5)
C5 Co1 C2 C16 -155.2(4)
C3 Co1 C2 C16 124.9(5)
C4 Co1 C2 C16 162.1(4)
C1 C2 C3 C4 0.0(5)
C16 C2 C3 C4 -177.1(4)
Co1 C2 C3 C4 -60.1(3)
C1 C2 C3 Co1 60.1(3)
C16 C2 C3 Co1 -117.1(5)
C9 Co1 C3 C4 -49.1(9)
C6 Co1 C3 C4 -173.7(3)
C7 Co1 C3 C4 -130.7(3)
C8 Co1 C3 C4 -81.6(3)
C1 Co1 C3 C4 80.2(3)
C2 Co1 C3 C4 118.8(4)
C5 Co1 C3 C4 36.1(3)
C9 Co1 C3 C2 -167.9(7)
C6 Co1 C3 C2 67.5(4)
C7 Co1 C3 C2 110.5(3)
C8 Co1 C3 C2 159.5(2)
C1 Co1 C3 C2 -38.6(2)
C5 Co1 C3 C2 -82.7(3)
C4 Co1 C3 C2 -118.8(4)
C2 C3 C4 C5 0.8(5)
Co1 C3 C4 C5 -57.9(3)
C2 C3 C4 Co1 58.7(3)
C9 Co1 C4 C5 -72.7(3)
C7 Co1 C4 C5 -163.5(3)
C8 Co1 C4 C5 -119.2(3)
C1 Co1 C4 C5 38.5(3)
C2 Co1 C4 C5 83.3(3)
C3 Co1 C4 C5 121.1(4)
C9 Co1 C4 C3 166.2(3)
C7 Co1 C4 C3 75.4(4)
C8 Co1 C4 C3 119.7(3)
C1 Co1 C4 C3 -82.6(3)
C2 Co1 C4 C3 -37.8(3)
C5 Co1 C4 C3 -121.1(4)
C3 C4 C5 C1 -1.4(5)
Co1 C4 C5 C1 -59.9(3)
C3 C4 C5 Co1 58.6(3)
C2 C1 C5 C4 1.4(5)
C10 C1 C5 C4 179.2(4)
Co1 C1 C5 C4 61.6(3)
C2 C1 C5 Co1 -60.2(3)
C10 C1 C5 Co1 117.6(5)
C9 Co1 C5 C4 129.1(3)
C6 Co1 C5 C4 170.3(3)
C7 Co1 C5 C4 69.4(9)
C8 Co1 C5 C4 82.0(3)
C1 Co1 C5 C4 -118.2(4)
C2 Co1 C5 C4 -79.6(3)
C3 Co1 C5 C4 -36.1(3)
C9 Co1 C5 C1 -112.7(3)
C6 Co1 C5 C1 -71.5(4)
C7 Co1 C5 C1 -172.4(8)
C8 Co1 C5 C1 -159.8(3)
C2 Co1 C5 C1 38.7(3)
C3 Co1 C5 C1 82.1(3)
C4 Co1 C5 C1 118.2(4)
C9 Co1 C6 C7 -99.2(3)
C8 Co1 C6 C7 -49.2(2)
C1 Co1 C6 C7 154.0(2)
C2 Co1 C6 C7 107.2(3)
C5 Co1 C6 C7 -162.1(3)
C3 Co1 C6 C7 64.2(4)
C9 Co1 C6 C22 132.8(5)
C7 Co1 C6 C22 -127.9(5)
C8 Co1 C6 C22 -177.1(4)
C1 Co1 C6 C22 26.1(4)
C2 Co1 C6 C22 -20.7(4)
C5 Co1 C6 C22 70.0(5)
C3 Co1 C6 C22 -63.8(5)
C7 Co1 C6 C9 99.2(3)
C8 Co1 C6 C9 50.0(2)
C1 Co1 C6 C9 -106.8(3)
C2 Co1 C6 C9 -153.6(2)
C5 Co1 C6 C9 -62.9(4)
C3 Co1 C6 C9 163.4(3)
C22 C6 C7 C8 -171.8(5)
C9 C6 C7 C8 0.8(3)
Co1 C6 C7 C8 67.0(2)
C22 C6 C7 C28 -6.6(8)
C9 C6 C7 C28 165.9(5)
Co1 C6 C7 C28 -127.8(5)
C22 C6 C7 Co1 121.1(5)
C9 C6 C7 Co1 -66.3(2)
C9 Co1 C7 C6 49.8(2)
C8 Co1 C7 C6 99.3(3)
C1 Co1 C7 C6 -55.1(5)
C2 Co1 C7 C6 -100.1(3)
C5 Co1 C7 C6 114.4(9)
C3 Co1 C7 C6 -145.6(2)
C4 Co1 C7 C6 171.5(3)
C9 Co1 C7 C8 -49.4(2)
C6 Co1 C7 C8 -99.3(3)
C1 Co1 C7 C8 -154.4(3)
C2 Co1 C7 C8 160.7(2)
C5 Co1 C7 C8 15.2(10)
C3 Co1 C7 C8 115.2(3)
C4 Co1 C7 C8 72.3(3)
C9 Co1 C7 C28 -177.7(5)
C6 Co1 C7 C28 132.4(5)
C8 Co1 C7 C28 -128.3(5)
C1 Co1 C7 C28 77.3(6)
C2 Co1 C7 C28 32.4(5)
C5 Co1 C7 C28 -113.2(9)
C3 Co1 C7 C28 -13.1(5)
C4 Co1 C7 C28 -56.0(5)
C6 C7 C8 C34 171.7(5)
C28 C7 C8 C34 5.7(9)
Co1 C7 C8 C34 -121.8(5)
C6 C7 C8 C9 -0.8(3)
C28 C7 C8 C9 -166.8(5)
Co1 C7 C8 C9 65.8(2)
C6 C7 C8 Co1 -66.5(2)
C28 C7 C8 Co1 127.5(5)
C9 Co1 C8 C7 99.7(3)
C6 Co1 C8 C7 49.3(2)
C1 Co1 C8 C7 144.2(5)
C2 Co1 C8 C7 -51.9(6)
C5 Co1 C8 C7 -176.1(3)
C3 Co1 C8 C7 -91.1(3)
C4 Co1 C8 C7 -133.6(3)
C9 Co1 C8 C34 -128.7(5)
C6 Co1 C8 C34 -179.0(4)
C7 Co1 C8 C34 131.6(5)
C1 Co1 C8 C34 -84.2(6)
C2 Co1 C8 C34 79.8(6)
C5 Co1 C8 C34 -44.5(5)
C3 Co1 C8 C34 40.5(5)
C4 Co1 C8 C34 -2.0(4)
C6 Co1 C8 C9 -50.4(2)
C7 Co1 C8 C9 -99.7(3)
C1 Co1 C8 C9 44.5(6)
C2 Co1 C8 C9 -151.6(5)
C5 Co1 C8 C9 84.2(3)
C3 Co1 C8 C9 169.2(2)
C4 Co1 C8 C9 126.7(3)
C7 C8 C9 C6 0.8(3)
C34 C8 C9 C6 -171.9(5)
Co1 C8 C9 C6 67.0(2)
C7 C8 C9 C40 166.1(5)
C34 C8 C9 C40 -6.6(8)
Co1 C8 C9 C40 -127.6(5)
C7 C8 C9 Co1 -66.3(2)
C34 C8 C9 Co1 121.0(5)
C7 C6 C9 C8 -0.8(3)
C22 C6 C9 C8 171.3(5)
Co1 C6 C9 C8 -67.6(2)
C7 C6 C9 C40 -164.5(5)
C22 C6 C9 C40 7.5(9)
Co1 C6 C9 C40 128.6(5)
C7 C6 C9 Co1 66.9(2)
C22 C6 C9 Co1 -121.1(5)
C6 Co1 C9 C8 97.9(3)
C7 Co1 C9 C8 48.8(3)
C1 Co1 C9 C8 -163.4(2)
C2 Co1 C9 C8 157.8(3)
C5 Co1 C9 C8 -119.2(3)
C3 Co1 C9 C8 -39.7(8)
C4 Co1 C9 C8 -78.8(3)
C7 Co1 C9 C6 -49.1(2)
C8 Co1 C9 C6 -97.9(3)
C1 Co1 C9 C6 98.7(3)
C2 Co1 C9 C6 59.9(5)
C5 Co1 C9 C6 142.9(3)
C3 Co1 C9 C6 -137.5(7)
C4 Co1 C9 C6 -176.7(3)
C6 Co1 C9 C40 -134.9(5)
C7 Co1 C9 C40 176.1(5)
C8 Co1 C9 C40 127.3(5)
C1 Co1 C9 C40 -36.1(5)
C2 Co1 C9 C40 -74.9(6)
C5 Co1 C9 C40 8.0(5)
C3 Co1 C9 C40 87.6(8)
C4 Co1 C9 C40 48.4(5)
C5 C1 C10 O2 6.5(8)
C2 C1 C10 O2 -176.0(4)
Co1 C1 C10 O2 97.6(5)
C5 C1 C10 C11 -174.4(4)
C2 C1 C10 C11 3.1(6)
Co1 C1 C10 C11 -83.3(5)
O2 C10 C11 C12 1.5(8)
C1 C10 C11 C12 -177.6(5)
O2 C10 C11 C15 175.0(5)
C1 C10 C11 C15 -4.1(6)
O2 C10 C11 Fe1 90.9(6)
C1 C10 C11 Fe1 -88.1(4)
C18 Fe1 C11 C12 119.6(6)
C17 Fe1 C11 C12 160.6(6)
C19 Fe1 C11 C12 79.4(5)
C15 Fe1 C11 C12 -117.9(4)
C21 Fe1 C11 C12 -170.1(9)
C20 Fe1 C11 C12 49.5(8)
C14 Fe1 C11 C12 -79.8(3)
C13 Fe1 C11 C12 -37.3(3)
C18 Fe1 C11 C15 -122.4(5)
C17 Fe1 C11 C15 -81.5(6)
C19 Fe1 C11 C15 -162.6(5)
C21 Fe1 C11 C15 -52.2(10)
C20 Fe1 C11 C15 167.4(7)
C12 Fe1 C11 C15 117.9(4)
C14 Fe1 C11 C15 38.2(3)
C13 Fe1 C11 C15 80.6(3)
C18 Fe1 C11 C10 -6.0(6)
C17 Fe1 C11 C10 35.0(7)
C19 Fe1 C11 C10 -46.2(6)
C15 Fe1 C11 C10 116.4(5)
C21 Fe1 C11 C10 64.2(11)
C20 Fe1 C11 C10 -76.1(9)
C12 Fe1 C11 C10 -125.7(5)
C14 Fe1 C11 C10 154.6(5)
C13 Fe1 C11 C10 -163.0(5)
C15 C11 C12 C13 0.3(6)
C10 C11 C12 C13 174.6(5)
Fe1 C11 C12 C13 60.2(4)
C15 C11 C12 Fe1 -59.9(3)
C10 C11 C12 Fe1 114.4(5)
C18 Fe1 C12 C13 161.1(5)
C11 Fe1 C12 C13 -119.2(5)
C17 Fe1 C12 C13 -169.7(8)
C19 Fe1 C12 C13 121.5(5)
C15 Fe1 C12 C13 -79.9(3)
C21 Fe1 C12 C13 53.0(9)
C20 Fe1 C12 C13 81.2(5)
C14 Fe1 C12 C13 -35.3(3)
C18 Fe1 C12 C11 -79.7(5)
C17 Fe1 C12 C11 -50.4(9)
C19 Fe1 C12 C11 -119.3(5)
C15 Fe1 C12 C11 39.3(3)
C21 Fe1 C12 C11 172.2(7)
C20 Fe1 C12 C11 -159.6(5)
C14 Fe1 C12 C11 83.9(3)
C13 Fe1 C12 C11 119.2(5)
C11 C12 C13 C14 -1.1(7)
Fe1 C12 C13 C14 57.8(4)
C11 C12 C13 Fe1 -58.9(4)
C18 Fe1 C13 C14 -169.2(7)
C11 Fe1 C13 C14 -84.5(3)
C17 Fe1 C13 C14 46.6(10)
C19 Fe1 C13 C14 160.5(5)
C15 Fe1 C13 C14 -38.9(3)
C21 Fe1 C13 C14 79.7(6)
C20 Fe1 C13 C14 119.7(6)
C12 Fe1 C13 C14 -122.5(5)
C18 Fe1 C13 C12 -46.7(9)
C11 Fe1 C13 C12 38.0(3)
C17 Fe1 C13 C12 169.1(8)
C19 Fe1 C13 C12 -77.1(6)
C15 Fe1 C13 C12 83.6(3)
C21 Fe1 C13 C12 -157.8(6)
C20 Fe1 C13 C12 -117.8(6)
C14 Fe1 C13 C12 122.5(5)
C12 C13 C14 C15 1.4(6)
Fe1 C13 C14 C15 58.5(3)
C12 C13 C14 Fe1 -57.1(4)
C18 Fe1 C14 C13 167.2(9)
C11 Fe1 C14 C13 79.8(4)
C17 Fe1 C14 C13 -162.5(6)
C19 Fe1 C14 C13 -47.6(9)
C15 Fe1 C14 C13 118.5(5)
C21 Fe1 C14 C13 -119.4(7)
C20 Fe1 C14 C13 -79.2(6)
C12 Fe1 C14 C13 35.8(3)
C18 Fe1 C14 C15 48.7(11)
C11 Fe1 C14 C15 -38.8(3)
C17 Fe1 C14 C15 79.0(6)
C19 Fe1 C14 C15 -166.1(8)
C21 Fe1 C14 C15 122.1(6)
C20 Fe1 C14 C15 162.3(6)
C12 Fe1 C14 C15 -82.7(3)
C13 Fe1 C14 C15 -118.5(5)
C13 C14 C15 C11 -1.2(6)
Fe1 C14 C15 C11 58.7(3)
C13 C14 C15 C16 -179.0(5)
Fe1 C14 C15 C16 -119.1(5)
C13 C14 C15 Fe1 -59.9(4)
C12 C11 C15 C14 0.5(6)
C10 C11 C15 C14 -174.3(4)
Fe1 C11 C15 C14 -59.9(3)
C12 C11 C15 C16 178.5(4)
C10 C11 C15 C16 3.7(7)
Fe1 C11 C15 C16 118.0(5)
C12 C11 C15 Fe1 60.5(4)
C10 C11 C15 Fe1 -114.3(4)
C18 Fe1 C15 C14 -163.1(5)
C11 Fe1 C15 C14 118.7(4)
C17 Fe1 C15 C14 -121.8(6)
C19 Fe1 C15 C14 165.0(8)
C21 Fe1 C15 C14 -78.8(6)
C20 Fe1 C15 C14 -47.2(10)
C12 Fe1 C15 C14 80.5(3)
C13 Fe1 C15 C14 37.2(3)
C18 Fe1 C15 C11 78.1(6)
C17 Fe1 C15 C11 119.4(6)
C19 Fe1 C15 C11 46.2(9)
C21 Fe1 C15 C11 162.5(6)
C20 Fe1 C15 C11 -165.9(9)
C12 Fe1 C15 C11 -38.3(3)
C14 Fe1 C15 C11 -118.7(4)
C13 Fe1 C15 C11 -81.5(3)
C18 Fe1 C15 C16 -39.1(7)
C11 Fe1 C15 C16 -117.2(5)
C17 Fe1 C15 C16 2.3(7)
C19 Fe1 C15 C16 -70.9(10)
C21 Fe1 C15 C16 45.3(7)
C20 Fe1 C15 C16 76.9(10)
C12 Fe1 C15 C16 -155.4(5)
C14 Fe1 C15 C16 124.1(5)
C13 Fe1 C15 C16 161.3(5)
C14 C15 C16 O1 -5.3(8)
C11 C15 C16 O1 177.2(4)
Fe1 C15 C16 O1 -97.0(5)
C14 C15 C16 C2 175.9(5)
C11 C15 C16 C2 -1.7(6)
Fe1 C15 C16 C2 84.2(5)
C3 C2 C16 O1 -1.5(7)
C1 C2 C16 O1 -178.3(4)
Co1 C2 C16 O1 -93.1(5)
C3 C2 C16 C15 177.4(4)
C1 C2 C16 C15 0.6(6)
Co1 C2 C16 C15 85.7(4)
C11 Fe1 C17 C18 -77.4(7)
C19 Fe1 C17 C18 36.5(5)
C15 Fe1 C17 C18 -122.0(6)
C21 Fe1 C17 C18 116.0(8)
C20 Fe1 C17 C18 79.3(6)
C12 Fe1 C17 C18 -40.0(11)
C14 Fe1 C17 C18 -165.5(5)
C13 Fe1 C17 C18 160.0(8)
C18 Fe1 C17 C21 -116.0(8)
C11 Fe1 C17 C21 166.6(6)
C19 Fe1 C17 C21 -79.4(6)
C15 Fe1 C17 C21 122.0(7)
C20 Fe1 C17 C21 -36.6(6)
C12 Fe1 C17 C21 -155.9(8)
C14 Fe1 C17 C21 78.5(7)
C13 Fe1 C17 C21 44.0(12)
C21 C17 C18 C19 0.3(10)
Fe1 C17 C18 C19 -60.8(6)
C21 C17 C18 Fe1 61.1(6)
C11 Fe1 C18 C19 -119.1(7)
C17 Fe1 C18 C19 119.5(9)
C15 Fe1 C18 C19 -162.8(6)
C21 Fe1 C18 C19 79.4(6)
C20 Fe1 C18 C19 37.2(6)
C12 Fe1 C18 C19 -76.4(7)
C14 Fe1 C18 C19 159.8(8)
C13 Fe1 C18 C19 -42.4(11)
C11 Fe1 C18 C17 121.3(7)
C19 Fe1 C18 C17 -119.5(9)
C15 Fe1 C18 C17 77.6(7)
C21 Fe1 C18 C17 -40.1(6)
C20 Fe1 C18 C17 -82.3(6)
C12 Fe1 C18 C17 164.1(6)
C14 Fe1 C18 C17 40.3(12)
C13 Fe1 C18 C17 -161.9(8)
C17 C18 C19 C20 -0.1(10)
Fe1 C18 C19 C20 -60.6(6)
C17 C18 C19 Fe1 60.5(6)
C11 Fe1 C19 C18 78.7(7)
C17 Fe1 C19 C18 -37.4(6)
C15 Fe1 C19 C18 43.8(12)
C21 Fe1 C19 C18 -82.7(7)
C20 Fe1 C19 C18 -119.2(9)
C12 Fe1 C19 C18 121.2(7)
C14 Fe1 C19 C18 -163.2(8)
C13 Fe1 C19 C18 162.4(6)
C18 Fe1 C19 C20 119.2(9)
C11 Fe1 C19 C20 -162.1(7)
C17 Fe1 C19 C20 81.8(7)
C15 Fe1 C19 C20 163.0(8)
C21 Fe1 C19 C20 36.5(7)
C12 Fe1 C19 C20 -119.6(7)
C14 Fe1 C19 C20 -44.0(12)
C13 Fe1 C19 C20 -78.4(8)
C18 C19 C20 C21 -0.2(10)
Fe1 C19 C20 C21 -60.3(6)
C18 C19 C20 Fe1 60.1(6)
C18 Fe1 C20 C21 82.6(7)
C11 Fe1 C20 C21 161.4(8)
C17 Fe1 C20 C21 39.1(7)
C19 Fe1 C20 C21 119.4(9)
C15 Fe1 C20 C21 -43.4(13)
C12 Fe1 C20 C21 -162.5(7)
C14 Fe1 C20 C21 -78.8(8)
C13 Fe1 C20 C21 -120.2(8)
C18 Fe1 C20 C19 -36.8(6)
C11 Fe1 C20 C19 42.0(11)
C17 Fe1 C20 C19 -80.4(7)
C15 Fe1 C20 C19 -162.9(7)
C21 Fe1 C20 C19 -119.4(9)
C12 Fe1 C20 C19 78.0(7)
C14 Fe1 C20 C19 161.7(6)
C13 Fe1 C20 C19 120.3(7)
C19 C20 C21 C17 0.4(11)
Fe1 C20 C21 C17 -59.5(6)
C19 C20 C21 Fe1 59.9(6)
C18 C17 C21 C20 -0.4(10)
Fe1 C17 C21 C20 60.6(7)
C18 C17 C21 Fe1 -61.1(6)
C18 Fe1 C21 C20 -79.7(6)
C11 Fe1 C21 C20 -156.5(8)
C17 Fe1 C21 C20 -118.3(9)
C19 Fe1 C21 C20 -37.1(6)
C15 Fe1 C21 C20 163.0(6)
C12 Fe1 C21 C20 40.0(12)
C14 Fe1 C21 C20 119.6(7)
C13 Fe1 C21 C20 78.0(7)
C18 Fe1 C21 C17 38.7(6)
C11 Fe1 C21 C17 -38.2(14)
C19 Fe1 C21 C17 81.2(6)
C15 Fe1 C21 C17 -78.7(8)
C20 Fe1 C21 C17 118.3(9)
C12 Fe1 C21 C17 158.3(8)
C14 Fe1 C21 C17 -122.1(7)
C13 Fe1 C21 C17 -163.6(7)
C7 C6 C22 C27 -18.9(7)
C9 C6 C22 C27 171.9(5)
Co1 C6 C22 C27 75.2(5)
C7 C6 C22 C23 160.2(5)
C9 C6 C22 C23 -8.9(8)
Co1 C6 C22 C23 -105.6(5)
C27 C22 C23 C24 1.1(7)
C6 C22 C23 C24 -178.1(4)
C22 C23 C24 C25 -1.5(7)
C23 C24 C25 C26 0.9(8)
C24 C25 C26 C27 0.1(8)
C25 C26 C27 C22 -0.4(8)
C23 C22 C27 C26 -0.1(7)
C6 C22 C27 C26 179.1(4)
C6 C7 C28 C29 106.4(6)
C8 C7 C28 C29 -93.8(6)
Co1 C7 C28 C29 5.0(7)
C6 C7 C28 C33 -77.8(7)
C8 C7 C28 C33 82.0(7)
Co1 C7 C28 C33 -179.2(4)
C33 C28 C29 C30 -1.9(8)
C7 C28 C29 C30 173.9(5)
C28 C29 C30 C31 1.1(9)
C29 C30 C31 C32 -0.2(9)
C30 C31 C32 C33 0.2(10)
C29 C28 C33 C32 1.9(8)
C7 C28 C33 C32 -174.2(5)
C31 C32 C33 C28 -1.1(10)
C7 C8 C34 C35 148.7(5)
C9 C8 C34 C35 -41.8(7)
Co1 C8 C34 C35 52.1(6)
C7 C8 C34 C39 -32.4(8)
C9 C8 C34 C39 137.2(5)
Co1 C8 C34 C39 -129.0(4)
C39 C34 C35 C36 0.0(7)
C8 C34 C35 C36 179.0(4)
C34 C35 C36 C37 -0.4(8)
C35 C36 C37 C38 0.8(9)
C36 C37 C38 C39 -0.9(8)
C35 C34 C39 C38 -0.1(7)
C8 C34 C39 C38 -179.1(4)
C37 C38 C39 C34 0.6(8)
C8 C9 C40 C41 143.9(5)
C6 C9 C40 C41 -58.0(8)
Co1 C9 C40 C41 45.7(6)
C8 C9 C40 C45 -35.9(7)
C6 C9 C40 C45 122.3(6)
Co1 C9 C40 C45 -134.1(4)
C45 C40 C41 C42 -1.3(7)
C9 C40 C41 C42 179.0(4)
C40 C41 C42 C43 1.6(8)
C41 C42 C43 C44 -1.4(8)
C42 C43 C44 C45 0.9(8)
C43 C44 C45 C40 -0.6(8)
C41 C40 C45 C44 0.8(7)
C9 C40 C45 C44 -179.5(4)
